data_7212942
loop_
_publ_author_name
'Handoko, Albertus D.'
'Goh, Gregory K. L.'

_publ_section_title
;
 Hydrothermal synthesis of sodium potassium niobate solid solutions at 200
 \%C
;
_journal_issue 4
_journal_name_full 'Green Chemistry'
_journal_page_first 680
_journal_paper_doi 10.1039/b923840a
_journal_volume 12
_journal_year 2010
_chemical_formula_structural 'Na0.3 K0.7 Nb O3'
_chemical_formula_sum 'K0.7 Na0.3 Nb O3'
_chemical_formula_weight 175.2
_chemical_name_mineral
;
Niobate Perovskite
;
_chemical_name_systematic 'Sodium Potassium Niobate'
_space_group_IT_number 38
_symmetry_cell_setting orthorhombic
_symmetry_Int_Tables_number 38
_symmetry_space_group_name_Hall 'A 2 -2'
_symmetry_space_group_name_H-M 'A m m 2'
_cell_angle_alpha 90
_cell_angle_beta 90
_cell_angle_gamma 90
_cell_formula_units_Z 2
_cell_length_a 3.96136(46)
_cell_length_b 5.65428(76)
_cell_length_c 5.68474(86)
_cell_measurement_temperature 300
_cell_volume 127.33(3)
_computing_cell_refinement 'TOPAS (Bruker, 2005)'
_computing_data_collection 'Philips X'Pert Data Collector'
_computing_data_reduction 'TOPAS (Bruker, 2005)'
_computing_structure_refinement 'TOPAS (Bruker, 2005)'
_computing_structure_solution 'TOPAS (Bruker, 2005)'
_diffrn_detector 'Real Time Multiple Strip X'Cellerator'
_diffrn_measurement_device_type 'Philips X'Pert PRO Multi Purpose Diffractometer'
_diffrn_radiation_type 'Co K\a'
_diffrn_radiation_wavelength 1.788985
_diffrn_reflns_theta_max 75
_exptl_absorpt_coefficient_mu 6734.99
_exptl_crystal_density_diffrn 4.54863
_exptl_crystal_density_method 'not measured'
_pd_char_colour white
_pd_meas_2theta_range_max 149.997
_pd_meas_2theta_range_min 10.003
_pd_meas_number_of_points 13963
_pd_meas_scan_method gonio
_refine_ls_goodness_of_fit_all 1.49
_refine_ls_number_parameters 47
_refine_ls_R_I_factor 1.285
_reflns_number_total 64
_cod_data_source_file nkn-13.cif
_cod_data_source_block 1
_cod_original_cell_volume 127.824(10)
_cod_original_formula_sum 'K0.7 Na0.3 Nb1 O3'
_cod_database_code 7212942

loop_
_symmetry_equiv_pos_as_xyz
'-x, -y, z'
'-x, -y+1/2, z+1/2'
'-x, y, z'
'-x, y+1/2, z+1/2'
'x, -y, z'
'x, -y+1/2, z+1/2'
'x, y, z'
'x, y+1/2, z+1/2'

loop_
_atom_site_label
_atom_site_type_symbol
_atom_site_symmetry_multiplicity
_atom_site_fract_x
_atom_site_fract_y
_atom_site_fract_z
_atom_site_occupancy
_atom_site_B_iso_or_equiv
Nb1 Nb+5 4 0.0173(33) 0 0 0.5 1.032(89)
K1 K+1 2 0.5 0 0.5065(81) 0.760(22) 1.22(30)
K1 Na+1 2 0.5 0 0.504(34) 0.240(22) 1.22(30)
O1 O-2 2 0.5 0 0.005(79) 1 1
O2 O-2 4 0 0.2509(45) 0.3224(39) 1 1

loop_
_atom_type_symbol
_atom_type_oxidation_number
K+1 1
Na+1 1
Nb+5 5
O-2 -2
